data_7062370
loop_
_publ_author_name
'Qian, Wang'
'Liu, Xiao-Lin'
'Tan, Bing-Chang'
'Song, Ying'
'Jiang, Long-Long'
'Wu, Xin-Tao'
'Sheng, Tian-Lu'

_publ_section_title
;
 MMCT energy change in cyanidometal-bridged trinuclear complexes by
 changing the ligand electron donating ability
;
_journal_issue 15
_journal_name_full 'New Journal of Chemistry'
_journal_page_first 7134
_journal_page_last 7142
_journal_paper_doi 10.1039/D2NJ06104J
_journal_volume 47
_journal_year 2023
_chemical_formula_moiety 'C106 H122 Fe2 N6 P4 Ru, 4(F6 P)'
_chemical_formula_sum 'C106 H122 F24 Fe2 N6 P8 Ru'
_chemical_formula_weight 2396.62
_space_group_crystal_system triclinic
_space_group_IT_number 2
_space_group_name_Hall '-P 1'
_space_group_name_H-M_alt 'P -1'
_atom_sites_solution_hydrogens geom
_audit_creation_date 2022-10-10
_audit_creation_method
;
Olex2 1.3
(compiled 2020.11.12 svn.r5f609507 for OlexSys, GUI svn.r6408)
;
_audit_update_record
;
2022-12-14 deposited with the CCDC.	2023-03-14 downloaded from the CCDC.
;
_cell_angle_alpha 106.982(2)
_cell_angle_beta 101.5990(10)
_cell_angle_gamma 101.3990(10)
_cell_formula_units_Z 1
_cell_length_a 12.48220(10)
_cell_length_b 14.6612(3)
_cell_length_c 17.9543(3)
_cell_measurement_reflns_used 22729
_cell_measurement_temperature 100.01(10)
_cell_measurement_theta_max 60.0570
_cell_measurement_theta_min 2.3500
_cell_volume 2960.78(9)
_computing_cell_refinement 'CrysAlisPro 1.171.41.98a (Rigaku OD, 2021)'
_computing_data_collection 'CrysAlisPro 1.171.41.98a (Rigaku OD, 2021)'
_computing_data_reduction 'CrysAlisPro 1.171.41.98a (Rigaku OD, 2021)'
_computing_molecular_graphics 'Olex2 1.3 (Dolomanov et al., 2009)'
_computing_publication_material 'Olex2 1.3 (Dolomanov et al., 2009)'
_computing_structure_refinement 'SHELXL 2018/3 (Sheldrick, 2015)'
_diffrn_ambient_environment N~2~
_diffrn_ambient_temperature 100.01(10)
_diffrn_detector 'Hybrid Pixel Array Detector'
_diffrn_detector_area_resol_mean 10.0000
_diffrn_detector_type HyPix
_diffrn_measured_fraction_theta_full 0.995
_diffrn_measured_fraction_theta_max 0.973
_diffrn_measurement_details
;
List of Runs (angles in degrees, time in seconds):

  # Type    Start    End  Width  t~exp~   \w     \q     \k     \f   Frames
#--------------------------------------------------------------------------
  1  \w   -108.00 -28.00   0.50    0.05    --  -77.99 125.00 -60.00  160
  2  \w    -95.00 -60.00   0.50    0.05    --  -77.99 125.00 120.00   70
  3  \w     73.00  99.00   0.50    0.05    --   76.11  38.00-180.00   52
  4  \w    103.00 153.00   0.50    0.05    --   76.11  38.00-180.00  100
  5  \w     93.00 121.00   0.50    0.05    --   76.11 106.00 132.00   56
  6  \w    -95.00 -69.00   0.50    0.05    --  -77.99 106.00 132.00   52
  7  \w    -92.00 -66.00   0.50    0.05    --  -77.99  57.00 -30.00   52
  8  \w    -12.00  40.00   0.50    0.05    --   -0.94  57.00  90.00  104
  9  \w     48.00  73.00   0.50    0.05    --   -0.94  57.00  90.00   50
 10  \w    -29.00  -4.00   0.50    0.05    --  -77.99  57.00 -30.00   50
 11  \w    -18.00  73.00   0.50    0.05    --   -0.94  57.00   0.00  182
 12  \w     22.00 110.00   0.50    0.05    --   76.11-125.00-120.00  176
 13  \w     31.00  99.00   0.50    0.05    --   76.11-106.00  34.00  136
 14  \w      4.00  96.00   0.50    0.05    --   76.11 -57.00-150.00  184
 15  \w      4.00  66.00   0.50    0.05    --   76.11 -38.00-150.00  124
 16  \w      2.00 104.00   0.50    0.05    --   76.11 -77.00  30.00  204
 17  \w     34.00  71.00   0.50    0.05    --   76.11 -38.00-120.00   74
 18  \w      7.00  34.00   0.50    0.05    --   76.11 -38.00  30.00   54
 19  \w      0.00  63.00   0.50    0.05    --   76.11 -38.00 120.00  126
 20  \w     -1.00  71.00   0.50    0.05    --   76.11 -38.00  60.00  144
 21  \w     31.00  57.00   0.50    0.05    --   76.11 -38.00 -90.00   52
 22  \w   -149.00 -61.00   0.50    0.05    --  -77.99 -19.00  60.00  176
 23  \w   -145.00-120.00   0.50    0.05    --  -77.99-106.00  34.00   50
 24  \w   -128.00-103.00   0.50    0.05    --  -77.99 -99.00 -90.00   50
 25  \w      1.00  34.00   0.50    0.05    --   -0.94 -99.00-120.00   66
 26  \w     -5.00  30.00   0.50    0.05    --   -0.94 -99.00-150.00   70
;
_diffrn_measurement_device 'four-circle diffractometer'
_diffrn_measurement_device_type 'Synergy Custom(Liquid MetalJet D2+)'
_diffrn_measurement_method '\w scans'
_diffrn_orient_matrix_type 'CrysAlisPro convention (1999,Acta A55,543-557)'
_diffrn_orient_matrix_UB_11 -0.0051867000
_diffrn_orient_matrix_UB_12 -0.0881572000
_diffrn_orient_matrix_UB_13 0.0089737000
_diffrn_orient_matrix_UB_21 0.0039885000
_diffrn_orient_matrix_UB_22 0.0401710000
_diffrn_orient_matrix_UB_23 0.0780987000
_diffrn_orient_matrix_UB_31 -0.1136833000
_diffrn_orient_matrix_UB_32 -0.0217851000
_diffrn_orient_matrix_UB_33 -0.0201043000
_diffrn_radiation_monochromator mirror
_diffrn_radiation_probe x-ray
_diffrn_radiation_type 'Ga K\a'
_diffrn_radiation_wavelength 1.3405
_diffrn_reflns_av_R_equivalents 0.0336
_diffrn_reflns_av_unetI/netI 0.0389
_diffrn_reflns_Laue_measured_fraction_full 0.995
_diffrn_reflns_Laue_measured_fraction_max 0.973
_diffrn_reflns_limit_h_max 13
_diffrn_reflns_limit_h_min -16
_diffrn_reflns_limit_k_max 18
_diffrn_reflns_limit_k_min -18
_diffrn_reflns_limit_l_max 23
_diffrn_reflns_limit_l_min -23
_diffrn_reflns_number 35853
_diffrn_reflns_point_group_measured_fraction_full 0.995
_diffrn_reflns_point_group_measured_fraction_max 0.973
_diffrn_reflns_theta_full 53.543
_diffrn_reflns_theta_max 60.114
_diffrn_reflns_theta_min 2.327
_diffrn_source 'micro-focus metaljet'
_exptl_absorpt_coefficient_mu 3.170
_exptl_absorpt_correction_T_max 1.00000
_exptl_absorpt_correction_T_min 0.35009
_exptl_absorpt_correction_type multi-scan
_exptl_absorpt_process_details
;
CrysAlisPro 1.171.41.98a (Rigaku Oxford Diffraction, 2021)
Empirical absorption correction using spherical harmonics,
implemented in SCALE3 ABSPACK scaling algorithm.
;
_exptl_crystal_colour 'dark brown'
_exptl_crystal_colour_modifier dark
_exptl_crystal_colour_primary brown
_exptl_crystal_density_diffrn 1.344
_exptl_crystal_description block
_exptl_crystal_F_000 1232
_exptl_crystal_size_max 0.2
_exptl_crystal_size_mid 0.13
_exptl_crystal_size_min 0.12
_refine_diff_density_max 1.593
_refine_diff_density_min -0.953
_refine_diff_density_rms 0.074
_refine_ls_extinction_method none
_refine_ls_goodness_of_fit_ref 1.052
_refine_ls_hydrogen_treatment constr
_refine_ls_matrix_type full
_refine_ls_number_parameters 673
_refine_ls_number_reflns 13050
_refine_ls_number_restraints 0
_refine_ls_restrained_S_all 1.052
_refine_ls_R_factor_all 0.0468
_refine_ls_R_factor_gt 0.0409
_refine_ls_shift/su_max 0.004
_refine_ls_shift/su_mean 0.000
_refine_ls_structure_factor_coef Fsqd
_refine_ls_weighting_details 'w=1/[\s^2^(Fo^2^)+(0.0563P)^2^+2.5374P] where P=(Fo^2^+2Fc^2^)/3'
_refine_ls_weighting_scheme calc
_refine_ls_wR_factor_gt 0.1067
_refine_ls_wR_factor_ref 0.1099
_reflns_Friedel_coverage 0.000
_reflns_number_gt 11430
_reflns_number_total 13050
_reflns_threshold_expression 'I > 2\s(I)'
_cod_data_source_file d2nj06104j2.cif
_cod_data_source_block a_sq_sq
_cod_depositor_comments 'Adding full bibliography for 7062365--7062373.cif.'
_cod_database_code 7062370
_shelx_shelxl_version_number 2018/3
_chemical_oxdiff_formula 'C H N P F Cl Ru Fe '
_chemical_oxdiff_usercomment 'C H N P F Cl Ru Fe '
_shelx_space_group_comment
;
The symmetry employed for this shelxl refinement is uniquely defined
by the following loop, which should always be used as a source of
symmetry information in preference to the above space-group names.
They are only intended as comments.
;
_shelx_estimated_absorpt_t_max 0.702
_shelx_estimated_absorpt_t_min 0.570
_reflns_odcompleteness_completeness 99.99
_reflns_odcompleteness_iscentric 1
_reflns_odcompleteness_theta 56.82
_olex2_refinement_description
;
1. Fixed Uiso
 At 1.2 times of:
  All C(H) groups, All C(H,H) groups
 At 1.5 times of:
  All C(H,H,H) groups
2.a Ternary CH refined with riding coordinates:
 C01O(H01W), C01W(H5)
2.b Secondary CH2 refined with riding coordinates:
 C012(H01A,H01B), C01G(H01J,H01K)
2.c Aromatic/amide H refined with riding coordinates:
 C00S(H00S), C00U(H00U), C00W(H00W), C00Y(H00Y), C00Z(H00Z), C013(H013),
 C014(H014), C019(H019), C01A(H01C), C01C(H01D), C01D(H01E), C01E(H01F),
 C01I(H01O), C01K(H01S), C01L(H01T), C01M(H01U), C01N(H01V), C01Q(H01Z),
 C01S(H1), C01T(H2), C01U(H3), C01V(H4), C01X(H6), C01Y(H7), C01Z(H8),
 C020(H020), C021(H021), C024(H024)
2.d Idealised Me refined as rotating group:
 C01F(H01G,H01H,H01I), C01H(H01L,H01M,H01N), C01J(H01P,H01Q,H01R), C01P(H01X,
 H01Y,H), C01R(H01,HA,HB), C022(H02A,H02B,H02C), C023(H02D,H02E,H02F),
 C025(H02G,H02H,H02I), C026(H02J,H02K,H02L)
;
_platon_squeeze_void_probe_radius 1.20
_olex2_submission_special_instructions 'No special instructions were received'
_oxdiff_exptl_absorpt_empirical_details
;
Empirical correction (ABSPACK) includes:
- Absorption correction using spherical harmonics
- Frame scaling
;
_oxdiff_exptl_absorpt_empirical_full_max 2.110
_oxdiff_exptl_absorpt_empirical_full_min 0.512

loop_
_space_group_symop_operation_xyz
'x, y, z'
'-x, -y, -z'

loop_
_atom_site_label
_atom_site_type_symbol
_atom_site_fract_x
_atom_site_fract_y
_atom_site_fract_z
_atom_site_U_iso_or_equiv
_atom_site_adp_type
_atom_site_occupancy
_atom_site_site_symmetry_order
_atom_site_calc_flag
_atom_site_refinement_flags_posn
_atom_site_refinement_flags_adp
_atom_site_refinement_flags_occupancy
_atom_site_disorder_assembly
_atom_site_disorder_group
Ru1 Ru 0.500000 0.500000 0.000000 0.01375(6) Uani 1 2 d S . P . .
Fe1 Fe 0.53555(3) 0.77362(2) 0.26444(2) 0.01557(8) Uani 1 1 d . . . . .
P2 P 0.56442(5) 0.66325(4) 0.32982(3) 0.01870(12) Uani 1 1 d . . . . .
P1 P 0.73115(5) 0.83089(4) 0.30840(3) 0.02079(12) Uani 1 1 d . . . . .
P005 P 1.00230(5) 0.58098(5) 0.28065(4) 0.03069(15) Uani 1 1 d . . . . .
P006 P 0.26750(6) 1.05108(5) 0.14901(5) 0.03673(17) Uani 1 1 d . . . . .
F009 F 0.96475(14) 0.61830(14) 0.36153(10) 0.0398(4) Uani 1 1 d . . . . .
F00A F 1.03312(14) 0.69326(12) 0.28071(10) 0.0394(4) Uani 1 1 d . . . . .
F00C F 1.04169(15) 0.54532(14) 0.20072(11) 0.0488(5) Uani 1 1 d . . . . .
F00D F 0.87661(13) 0.56306(13) 0.22721(10) 0.0400(4) Uani 1 1 d . . . . .
F00E F 1.12931(14) 0.60119(15) 0.33403(12) 0.0489(5) Uani 1 1 d . . . . .
F00F F 0.18935(16) 1.09690(14) 0.20107(14) 0.0535(5) Uani 1 1 d . . . . .
F00G F 0.37691(16) 1.13510(13) 0.21122(12) 0.0477(4) Uani 1 1 d . . . . .
F00H F 0.25252(16) 1.12227(16) 0.09767(13) 0.0542(5) Uani 1 1 d . . . . .
F00I F 0.97159(17) 0.47008(14) 0.28006(14) 0.0555(5) Uani 1 1 d . . . . .
N2 N 0.67140(15) 0.55822(13) 0.00196(11) 0.0157(3) Uani 1 1 d . . . . .
F00K F 0.34884(16) 1.00727(14) 0.09843(14) 0.0576(6) Uani 1 1 d . . . . .
N1 N 0.53442(15) 0.67015(14) 0.16831(11) 0.0165(4) Uani 1 1 d . . . . .
N3 N 0.54565(16) 0.39728(14) 0.05356(11) 0.0170(4) Uani 1 1 d . . . . .
F00O F 0.2857(2) 0.98234(17) 0.20231(18) 0.0734(7) Uani 1 1 d . . . . .
F00P F 0.16045(18) 0.96720(18) 0.08858(17) 0.0797(8) Uani 1 1 d . . . . .
C00Q C 0.4025(2) 0.82161(17) 0.31760(14) 0.0206(4) Uani 1 1 d . . . . .
C1 C 0.52407(17) 0.60676(16) 0.10850(13) 0.0154(4) Uani 1 1 d . . . . .
C00S C 0.4991(2) 0.23836(17) 0.07045(14) 0.0217(5) Uani 1 1 d . . . . .
H00S H 0.443756 0.177450 0.057969 0.026 Uiso 1 1 calc R U . . .
C00T C 0.6074(2) 0.25612(18) 0.12064(15) 0.0244(5) Uani 1 1 d . . . . .
C00U C 0.70389(19) 0.54337(17) -0.06705(13) 0.0191(4) Uani 1 1 d . . . . .
H00U H 0.649247 0.502689 -0.116837 0.023 Uiso 1 1 calc R U . . .
C00V C 0.8956(2) 0.6452(2) 0.00241(15) 0.0269(5) Uani 1 1 d . . . . .
C00W C 0.65025(19) 0.41366(17) 0.10201(14) 0.0205(4) Uani 1 1 d . . . . .
H00W H 0.704462 0.475003 0.113754 0.025 Uiso 1 1 calc R U . . .
C00X C 0.5859(2) 0.6930(2) 0.43881(14) 0.0259(5) Uani 1 1 d . . . . .
C00Y C 0.47172(19) 0.30857(16) 0.03871(13) 0.0190(4) Uani 1 1 d . . . . .
H00Y H 0.397113 0.293968 0.004665 0.023 Uiso 1 1 calc R U . . .
C00Z C 0.8631(2) 0.65845(18) 0.07332(14) 0.0227(5) Uani 1 1 d . . . . .
H00Z H 0.916966 0.697168 0.123945 0.027 Uiso 1 1 calc R U . . .
C010 C 0.4600(2) 0.54282(17) 0.29068(14) 0.0212(5) Uani 1 1 d . . . . .
C011 C 0.4942(2) 0.90465(17) 0.32968(14) 0.0211(5) Uani 1 1 d . . . . .
C012 C 0.6976(2) 0.63868(19) 0.31306(15) 0.0233(5) Uani 1 1 d . . . . .
H01A H 0.722364 0.597553 0.344503 0.028 Uiso 1 1 calc R U . . .
H01B H 0.686056 0.602007 0.254931 0.028 Uiso 1 1 calc R U . . .
C013 C 0.75326(19) 0.61587(17) 0.07085(14) 0.0196(4) Uani 1 1 d . . . . .
H013 H 0.733718 0.627711 0.120633 0.024 Uiso 1 1 calc R U . . .
C014 C 0.6029(2) 0.7886(2) 0.48971(16) 0.0325(6) Uani 1 1 d . . . . .
H014 H 0.602340 0.840480 0.468126 0.039 Uiso 1 1 calc R U . . .
C015 C 0.35736(19) 0.77019(17) 0.23312(14) 0.0202(4) Uani 1 1 d . . . . .
C016 C 0.4183(2) 0.82291(17) 0.19197(14) 0.0207(5) Uani 1 1 d . . . . .
C017 C 0.5024(2) 0.90618(17) 0.25142(14) 0.0224(5) Uani 1 1 d . . . . .
C018 C 0.7979(2) 0.85359(18) 0.23170(15) 0.0240(5) Uani 1 1 d . . . . .
C019 C 0.7356(2) 0.85553(17) 0.15895(15) 0.0230(5) Uani 1 1 d . . . . .
H019 H 0.654836 0.835965 0.144796 0.028 Uiso 1 1 calc R U . . .
C01A C 0.3535(2) 0.53745(18) 0.30466(15) 0.0256(5) Uani 1 1 d . . . . .
H01C H 0.336108 0.596446 0.331738 0.031 Uiso 1 1 calc R U . . .
C01B C 0.8014(2) 0.9462(2) 0.39379(16) 0.0330(6) Uani 1 1 d . . . . .
C01C C 0.6834(2) 0.34668(19) 0.13561(15) 0.0247(5) Uani 1 1 d . . . . .
H01D H 0.758583 0.362658 0.169156 0.030 Uiso 1 1 calc R U . . .
C01D C 0.8125(2) 0.58436(19) -0.06887(15) 0.0257(5) Uani 1 1 d . . . . .
H01E H 0.830802 0.570954 -0.119154 0.031 Uiso 1 1 calc R U . . .
C01E C 0.4844(2) 0.45546(18) 0.25163(15) 0.0259(5) Uani 1 1 d . . . . .
H01F H 0.556507 0.457831 0.241379 0.031 Uiso 1 1 calc R U . . .
C01F C 0.3495(2) 0.80387(19) 0.38187(15) 0.0261(5) Uani 1 1 d . . . . .
H01G H 0.287191 0.742592 0.358014 0.039 Uiso 1 1 calc R U . . .
H01H H 0.319759 0.859670 0.404718 0.039 Uiso 1 1 calc R U . . .
H01I H 0.406893 0.797766 0.424852 0.039 Uiso 1 1 calc R U . . .
C01G C 0.7885(2) 0.7374(2) 0.33998(16) 0.0280(5) Uani 1 1 d . . . . .
H01J H 0.852066 0.726903 0.316309 0.034 Uiso 1 1 calc R U . . .
H01K H 0.818857 0.762331 0.399707 0.034 Uiso 1 1 calc R U . . .
C01H C 0.5514(2) 0.98930(18) 0.40711(15) 0.0289(5) Uani 1 1 d . . . . .
H01L H 0.554836 0.965148 0.452762 0.043 Uiso 1 1 calc R U . . .
H01M H 0.508221 1.038784 0.412518 0.043 Uiso 1 1 calc R U . . .
H01N H 0.628652 1.019559 0.406912 0.043 Uiso 1 1 calc R U . . .
C01I C 0.2973(2) 0.36043(19) 0.24052(15) 0.0292(5) Uani 1 1 d . . . . .
H01O H 0.241824 0.298344 0.222709 0.035 Uiso 1 1 calc R U . . .
C01J C 0.5689(3) 0.99282(19) 0.23720(17) 0.0321(6) Uani 1 1 d . . . . .
H01P H 0.643808 1.019636 0.276957 0.048 Uiso 1 1 calc R U . . .
H01Q H 0.528280 1.044127 0.242874 0.048 Uiso 1 1 calc R U . . .
H01R H 0.578371 0.971608 0.182418 0.048 Uiso 1 1 calc R U . . .
C01K C 0.2725(2) 0.44673(19) 0.27940(16) 0.0289(5) Uani 1 1 d . . . . .
H01S H 0.199888 0.443985 0.288853 0.035 Uiso 1 1 calc R U . . .
C01L C 0.8325(3) 1.0357(2) 0.3803(2) 0.0471(8) Uani 1 1 d . . . . .
H01T H 0.824325 1.035749 0.326523 0.057 Uiso 1 1 calc R U . . .
C01M C 0.4037(2) 0.36512(19) 0.22774(15) 0.0301(6) Uani 1 1 d . . . . .
H01U H 0.421586 0.305717 0.202284 0.036 Uiso 1 1 calc R U . . .
C01N C 0.7910(2) 0.88604(19) 0.10670(17) 0.0304(6) Uani 1 1 d . . . . .
H01V H 0.748019 0.887098 0.057023 0.036 Uiso 1 1 calc R U . . .
C01O C 0.6394(2) 0.1820(2) 0.1573(2) 0.0392(7) Uani 1 1 d . . . . .
H01W H 0.569256 0.127449 0.145466 0.047 Uiso 1 1 calc R U . . .
C01P C 0.3891(2) 0.7988(2) 0.10237(15) 0.0276(5) Uani 1 1 d . . . . .
H01X H 0.453196 0.833083 0.087988 0.041 Uiso 1 1 calc R U . . .
H01Y H 0.321838 0.820300 0.084776 0.041 Uiso 1 1 calc R U . . .
H H 0.373009 0.727020 0.075504 0.041 Uiso 1 1 calc R U . . .
C01Q C 0.8178(2) 0.9479(3) 0.47320(18) 0.0464(8) Uani 1 1 d . . . . .
H01Z H 0.799576 0.887502 0.483501 0.056 Uiso 1 1 calc R U . . .
C01R C 0.2562(2) 0.68283(19) 0.19216(15) 0.0263(5) Uani 1 1 d . . . . .
H01 H 0.263650 0.643999 0.139783 0.040 Uiso 1 1 calc R U . . .
HA H 0.187407 0.705439 0.183565 0.040 Uiso 1 1 calc R U . . .
HB H 0.250943 0.641503 0.226155 0.040 Uiso 1 1 calc R U . . .
C01S C 0.9714(2) 0.9104(2) 0.19841(18) 0.0375(7) Uani 1 1 d . . . . .
H1 H 1.052129 0.928570 0.211705 0.045 Uiso 1 1 calc R U . . .
C01T C 0.9169(2) 0.8795(2) 0.25038(17) 0.0325(6) Uani 1 1 d . . . . .
H2 H 0.960360 0.875839 0.298835 0.039 Uiso 1 1 calc R U . . .
C01U C 0.5878(3) 0.6174(2) 0.47148(17) 0.0396(7) Uani 1 1 d . . . . .
H3 H 0.577331 0.551478 0.436902 0.048 Uiso 1 1 calc R U . . .
C01V C 0.6209(3) 0.8092(3) 0.57276(17) 0.0476(8) Uani 1 1 d . . . . .
H4 H 0.633508 0.875184 0.607875 0.057 Uiso 1 1 calc R U . . .
C01W C 1.0138(2) 0.6948(3) 0.00196(17) 0.0473(9) Uani 1 1 d . . . . .
H5 H 1.053542 0.744084 0.057479 0.057 Uiso 1 1 calc R U . . .
C01X C 0.9089(2) 0.9149(2) 0.12720(18) 0.0363(6) Uani 1 1 d . . . . .
H6 H 0.946725 0.937688 0.092408 0.044 Uiso 1 1 calc R U . . .
C01Y C 0.6203(3) 0.7329(3) 0.60425(19) 0.0541(9) Uani 1 1 d . . . . .
H7 H 0.630481 0.746493 0.660674 0.065 Uiso 1 1 calc R U . . .
C01Z C 0.6050(3) 0.6382(3) 0.55358(19) 0.0520(9) Uani 1 1 d . . . . .
H8 H 0.606175 0.586429 0.575307 0.062 Uiso 1 1 calc R U . . .
C020 C 0.8610(3) 1.0378(4) 0.5378(2) 0.0704(14) Uani 1 1 d . . . . .
H020 H 0.871433 1.038273 0.591830 0.085 Uiso 1 1 calc R U . . .
C021 C 0.8885(3) 1.1256(4) 0.5237(3) 0.0785(17) Uani 1 1 d . . . . .
H021 H 0.916324 1.186764 0.567717 0.094 Uiso 1 1 calc R U . . .
C022 C 1.0808(3) 0.6175(4) -0.0157(2) 0.0815(17) Uani 1 1 d . . . . .
H02A H 1.085995 0.586753 0.026130 0.122 Uiso 1 1 calc R U . . .
H02B H 1.157392 0.649840 -0.015658 0.122 Uiso 1 1 calc R U . . .
H02C H 1.041607 0.566393 -0.068842 0.122 Uiso 1 1 calc R U . . .
C023 C 1.0081(4) 0.7514(4) -0.0574(2) 0.0831(17) Uani 1 1 d . . . . .
H02D H 0.985771 0.704294 -0.113009 0.125 Uiso 1 1 calc R U . . .
H02E H 1.082849 0.797042 -0.046527 0.125 Uiso 1 1 calc R U . . .
H02F H 0.951897 0.789142 -0.050762 0.125 Uiso 1 1 calc R U . . .
C024 C 0.8753(3) 1.1243(3) 0.4451(3) 0.0717(14) Uani 1 1 d . . . . .
H024 H 0.895856 1.184904 0.435440 0.086 Uiso 1 1 calc R U . . .
C025 C 0.7211(6) 0.1396(5) 0.1258(5) 0.132(3) Uani 1 1 d . . . . .
H02G H 0.684307 0.091802 0.070939 0.198 Uiso 1 1 calc R U . . .
H02H H 0.753305 0.105710 0.160700 0.198 Uiso 1 1 calc R U . . .
H02I H 0.781858 0.192074 0.124173 0.198 Uiso 1 1 calc R U . . .
C026 C 0.6867(4) 0.2369(3) 0.2541(3) 0.0650(11) Uani 1 1 d . . . . .
H02J H 0.755018 0.291124 0.266681 0.097 Uiso 1 1 calc R U . . .
H02K H 0.705522 0.189232 0.279556 0.097 Uiso 1 1 calc R U . . .
H02L H 0.628308 0.263591 0.274832 0.097 Uiso 1 1 calc R U . . .

loop_
_atom_site_aniso_label
_atom_site_aniso_U_11
_atom_site_aniso_U_22
_atom_site_aniso_U_33
_atom_site_aniso_U_23
_atom_site_aniso_U_13
_atom_site_aniso_U_12
Ru1 0.01474(11) 0.01239(11) 0.01236(11) 0.00224(8) 0.00356(8) 0.00315(8)
Fe1 0.01836(16) 0.01382(15) 0.01311(15) 0.00209(12) 0.00502(12) 0.00448(13)
P2 0.0217(3) 0.0203(3) 0.0159(3) 0.0066(2) 0.0064(2) 0.0081(2)
P1 0.0191(3) 0.0200(3) 0.0171(3) 0.0008(2) 0.0036(2) 0.0018(2)
P005 0.0212(3) 0.0318(3) 0.0316(4) 0.0019(3) 0.0061(3) 0.0061(3)
P006 0.0309(4) 0.0228(3) 0.0565(5) 0.0086(3) 0.0203(3) 0.0068(3)
F009 0.0398(9) 0.0534(11) 0.0304(8) 0.0141(8) 0.0111(7) 0.0205(8)
F00A 0.0385(9) 0.0318(9) 0.0410(9) 0.0043(7) 0.0119(7) 0.0062(7)
F00C 0.0387(9) 0.0448(10) 0.0461(10) -0.0084(8) 0.0209(8) 0.0017(8)
F00D 0.0246(8) 0.0502(10) 0.0334(9) 0.0057(8) 0.0015(7) 0.0042(7)
F00E 0.0276(8) 0.0562(12) 0.0523(11) 0.0060(9) 0.0023(8) 0.0160(8)
F00F 0.0523(11) 0.0443(11) 0.0830(15) 0.0260(10) 0.0439(11) 0.0235(9)
F00G 0.0442(10) 0.0346(9) 0.0561(12) 0.0074(8) 0.0124(9) 0.0071(8)
F00H 0.0462(11) 0.0667(13) 0.0609(13) 0.0315(11) 0.0192(9) 0.0208(10)
F00I 0.0532(11) 0.0357(10) 0.0773(15) 0.0176(10) 0.0214(10) 0.0110(9)
N2 0.0176(8) 0.0137(8) 0.0152(9) 0.0038(7) 0.0041(7) 0.0054(7)
F00K 0.0457(10) 0.0360(10) 0.0826(15) -0.0013(10) 0.0346(10) 0.0086(8)
N1 0.0166(8) 0.0171(9) 0.0162(9) 0.0060(7) 0.0048(7) 0.0047(7)
N3 0.0198(9) 0.0165(9) 0.0144(8) 0.0037(7) 0.0056(7) 0.0062(7)
F00O 0.0773(15) 0.0520(13) 0.128(2) 0.0568(14) 0.0541(15) 0.0329(12)
F00P 0.0423(11) 0.0569(14) 0.102(2) -0.0105(13) 0.0217(12) -0.0145(10)
C00Q 0.0251(11) 0.0210(11) 0.0193(11) 0.0057(9) 0.0097(9) 0.0119(9)
C1 0.0157(10) 0.0144(10) 0.0159(10) 0.0059(8) 0.0043(8) 0.0028(8)
C00S 0.0238(11) 0.0188(11) 0.0236(11) 0.0083(9) 0.0095(9) 0.0040(9)
C00T 0.0266(12) 0.0257(12) 0.0285(12) 0.0164(10) 0.0115(10) 0.0094(10)
C00U 0.0189(10) 0.0210(11) 0.0144(10) 0.0037(9) 0.0030(8) 0.0044(9)
C00V 0.0195(11) 0.0317(13) 0.0225(12) 0.0034(10) 0.0052(9) 0.0014(10)
C00W 0.0204(11) 0.0202(11) 0.0209(11) 0.0089(9) 0.0047(9) 0.0038(9)
C00X 0.0293(12) 0.0329(13) 0.0186(11) 0.0103(10) 0.0073(10) 0.0124(11)
C00Y 0.0207(11) 0.0181(10) 0.0175(10) 0.0043(9) 0.0063(9) 0.0058(9)
C00Z 0.0195(11) 0.0242(11) 0.0175(11) 0.0026(9) 0.0015(9) 0.0017(9)
C010 0.0288(12) 0.0197(11) 0.0167(10) 0.0071(9) 0.0061(9) 0.0094(9)
C011 0.0270(12) 0.0173(10) 0.0195(11) 0.0028(9) 0.0099(9) 0.0088(9)
C012 0.0225(11) 0.0293(12) 0.0224(11) 0.0110(10) 0.0075(9) 0.0122(10)
C013 0.0238(11) 0.0188(10) 0.0166(10) 0.0053(9) 0.0065(9) 0.0068(9)
C014 0.0419(15) 0.0375(15) 0.0205(12) 0.0083(11) 0.0062(11) 0.0209(13)
C015 0.0212(11) 0.0211(11) 0.0210(11) 0.0057(9) 0.0078(9) 0.0116(9)
C016 0.0260(11) 0.0202(11) 0.0194(11) 0.0065(9) 0.0074(9) 0.0132(9)
C017 0.0299(12) 0.0188(11) 0.0210(11) 0.0061(9) 0.0101(10) 0.0100(10)
C018 0.0230(11) 0.0199(11) 0.0236(12) 0.0016(9) 0.0083(9) 0.0008(9)
C019 0.0222(11) 0.0182(11) 0.0255(12) 0.0040(9) 0.0083(9) 0.0025(9)
C01A 0.0279(12) 0.0227(12) 0.0286(13) 0.0089(10) 0.0089(10) 0.0108(10)
C01B 0.0215(12) 0.0328(14) 0.0274(13) -0.0076(11) 0.0054(10) -0.0017(11)
C01C 0.0199(11) 0.0309(13) 0.0264(12) 0.0144(10) 0.0059(9) 0.0078(10)
C01D 0.0192(11) 0.0339(13) 0.0188(11) 0.0034(10) 0.0075(9) 0.0024(10)
C01E 0.0363(13) 0.0239(12) 0.0242(12) 0.0103(10) 0.0160(10) 0.0125(10)
C01F 0.0294(12) 0.0283(12) 0.0255(12) 0.0090(10) 0.0145(10) 0.0119(10)
C01G 0.0202(11) 0.0332(14) 0.0281(13) 0.0114(11) 0.0019(10) 0.0056(10)
C01H 0.0366(14) 0.0205(12) 0.0253(13) -0.0005(10) 0.0117(11) 0.0082(10)
C01I 0.0397(14) 0.0241(12) 0.0226(12) 0.0096(10) 0.0080(11) 0.0044(11)
C01J 0.0454(16) 0.0202(12) 0.0369(15) 0.0133(11) 0.0179(13) 0.0104(11)
C01K 0.0287(13) 0.0274(13) 0.0314(13) 0.0114(11) 0.0089(11) 0.0067(10)
C01L 0.0371(16) 0.0306(15) 0.0513(19) -0.0097(14) 0.0141(14) -0.0059(13)
C01M 0.0495(16) 0.0223(12) 0.0239(12) 0.0080(10) 0.0183(12) 0.0129(11)
C01N 0.0371(14) 0.0243(12) 0.0300(13) 0.0088(11) 0.0138(11) 0.0056(11)
C01O 0.0308(14) 0.0397(16) 0.0584(19) 0.0361(15) 0.0093(13) 0.0085(12)
C01P 0.0361(14) 0.0310(13) 0.0200(12) 0.0095(10) 0.0086(10) 0.0166(11)
C01Q 0.0288(14) 0.064(2) 0.0243(14) -0.0079(14) 0.0007(11) 0.0065(14)
C01R 0.0227(12) 0.0271(12) 0.0258(12) 0.0053(10) 0.0047(10) 0.0070(10)
C01S 0.0255(13) 0.0383(16) 0.0394(16) 0.0049(13) 0.0125(12) -0.0020(12)
C01T 0.0251(13) 0.0346(14) 0.0293(13) 0.0038(11) 0.0058(11) 0.0017(11)
C01U 0.0555(18) 0.0383(16) 0.0241(14) 0.0146(12) 0.0048(13) 0.0110(14)
C01V 0.066(2) 0.057(2) 0.0208(13) 0.0048(13) 0.0080(14) 0.0370(18)
C01W 0.0222(13) 0.071(2) 0.0224(13) -0.0053(14) 0.0073(11) -0.0139(14)
C01X 0.0377(15) 0.0306(14) 0.0410(16) 0.0104(12) 0.0224(13) 0.0016(12)
C01Y 0.078(2) 0.074(2) 0.0215(14) 0.0219(16) 0.0149(15) 0.035(2)
C01Z 0.075(2) 0.058(2) 0.0275(15) 0.0247(15) 0.0108(15) 0.0159(19)
C020 0.0348(17) 0.099(4) 0.0309(17) -0.029(2) -0.0031(14) 0.008(2)
C021 0.0349(18) 0.068(3) 0.069(3) -0.046(2) 0.0102(18) -0.0133(18)
C022 0.0134(13) 0.132(4) 0.047(2) -0.032(2) 0.0059(13) 0.0051(18)
C023 0.061(2) 0.109(4) 0.041(2) 0.017(2) 0.0141(18) -0.048(2)
C024 0.054(2) 0.0343(18) 0.088(3) -0.0242(19) 0.031(2) -0.0157(16)
C025 0.153(5) 0.137(5) 0.263(8) 0.169(6) 0.162(6) 0.126(5)
C026 0.078(3) 0.053(2) 0.063(2) 0.033(2) 0.006(2) 0.013(2)

loop_
_atom_type_symbol
_atom_type_description
_atom_type_scat_dispersion_real
_atom_type_scat_dispersion_imag
_atom_type_scat_source
C C 0.0137 0.0067 'International Tables Vol C Tables 4.2.6.8 and 6.1.1.4'
H H 0.0000 0.0000 'International Tables Vol C Tables 4.2.6.8 and 6.1.1.4'
F F 0.0583 0.0400 'International Tables Vol C Tables 4.2.6.8 and 6.1.1.4'
Fe Fe -0.2673 2.5550 'International Tables Vol C Tables 4.2.6.8 and 6.1.1.4'
N N 0.0241 0.0134 'International Tables Vol C Tables 4.2.6.8 and 6.1.1.4'
P P 0.2543 0.3332 'International Tables Vol C Tables 4.2.6.8 and 6.1.1.4'
Ru Ru -0.0760 2.5955 'International Tables Vol C Tables 4.2.6.8 and 6.1.1.4'

loop_
_geom_angle_atom_site_label_1
_geom_angle_atom_site_label_2
_geom_angle_atom_site_label_3
_geom_angle
_geom_angle_site_symmetry_1
_geom_angle_site_symmetry_3
_geom_angle_publ_flag
N2 Ru1 N2 180.0 . 2_665 ?
N3 Ru1 N2 91.70(7) 2_665 2_665 ?
N3 Ru1 N2 91.70(7) . . ?
N3 Ru1 N2 88.30(7) . 2_665 ?
N3 Ru1 N2 88.30(7) 2_665 . ?
N3 Ru1 N3 180.0 . 2_665 ?
C1 Ru1 N2 89.91(7) . 2_665 ?
C1 Ru1 N2 90.09(7) . . ?
C1 Ru1 N2 89.91(7) 2_665 . ?
C1 Ru1 N2 90.09(7) 2_665 2_665 ?
C1 Ru1 N3 93.51(8) . . ?
C1 Ru1 N3 86.49(8) . 2_665 ?
C1 Ru1 N3 86.49(8) 2_665 . ?
C1 Ru1 N3 93.51(8) 2_665 2_665 ?
C1 Ru1 C1 180.0 . 2_665 ?
P2 Fe1 P1 83.29(2) . . ?
N1 Fe1 P2 85.36(6) . . ?
N1 Fe1 P1 94.03(6) . . ?
N1 Fe1 C00Q 134.40(8) . . ?
N1 Fe1 C011 154.70(8) . . ?
N1 Fe1 C015 98.74(8) . . ?
N1 Fe1 C016 89.87(8) . . ?
N1 Fe1 C017 117.86(8) . . ?
C00Q Fe1 P2 97.52(6) . . ?
C00Q Fe1 P1 131.56(6) . . ?
C011 Fe1 P2 117.48(7) . . ?
C011 Fe1 P1 99.12(7) . . ?
C011 Fe1 C00Q 38.13(9) . . ?
C011 Fe1 C015 64.26(9) . . ?
C015 Fe1 P2 110.79(7) . . ?
C015 Fe1 P1 161.61(7) . . ?
C015 Fe1 C00Q 37.77(8) . . ?
C016 Fe1 P2 147.99(7) . . ?
C016 Fe1 P1 128.67(7) . . ?
C016 Fe1 C00Q 64.21(9) . . ?
C016 Fe1 C011 65.05(9) . . ?
C016 Fe1 C015 38.84(9) . . ?
C017 Fe1 P2 156.53(7) . . ?
C017 Fe1 P1 97.51(7) . . ?
C017 Fe1 C00Q 64.39(9) . . ?
C017 Fe1 C011 39.11(9) . . ?
C017 Fe1 C015 64.80(9) . . ?
C017 Fe1 C016 38.84(9) . . ?
C00X P2 Fe1 123.38(9) . . ?
C00X P2 C012 104.15(11) . . ?
C010 P2 Fe1 117.04(8) . . ?
C010 P2 C00X 101.09(11) . . ?
C010 P2 C012 105.77(11) . . ?
C012 P2 Fe1 103.67(8) . . ?
C018 P1 Fe1 114.35(8) . . ?
C018 P1 C01B 101.03(12) . . ?
C018 P1 C01G 106.72(12) . . ?
C01B P1 Fe1 120.73(9) . . ?
C01B P1 C01G 103.90(13) . . ?
C01G P1 Fe1 108.85(8) . . ?
F009 P005 F00A 89.50(10) . . ?
F009 P005 F00E 89.66(10) . . ?
F00C P005 F009 179.00(11) . . ?
F00C P005 F00A 89.82(10) . . ?
F00C P005 F00D 90.18(10) . . ?
F00C P005 F00E 89.60(10) . . ?
F00C P005 F00I 89.95(11) . . ?
F00D P005 F009 90.54(9) . . ?
F00D P005 F00A 89.35(10) . . ?
F00D P005 F00E 178.77(12) . . ?
F00E P005 F00A 89.44(10) . . ?
F00I P005 F009 90.73(11) . . ?
F00I P005 F00A 179.68(13) . . ?
F00I P005 F00D 90.43(11) . . ?
F00I P005 F00E 90.78(11) . . ?
F00F P006 F00G 89.95(11) . . ?
F00F P006 F00H 90.04(11) . . ?
F00F P006 F00K 178.49(13) . . ?
F00F P006 F00O 89.91(12) . . ?
F00G P006 F00K 88.54(10) . . ?
F00G P006 F00O 89.45(13) . . ?
F00H P006 F00G 88.85(11) . . ?
F00H P006 F00K 89.96(12) . . ?
F00H P006 F00O 178.30(14) . . ?
F00O P006 F00K 90.05(13) . . ?
F00P P006 F00F 90.22(12) . . ?
F00P P006 F00G 179.02(15) . . ?
F00P P006 F00H 92.11(14) . . ?
F00P P006 F00K 91.29(12) . . ?
F00P P006 F00O 89.59(16) . . ?
C00U N2 Ru1 121.47(15) . . ?
C00U N2 C013 115.53(19) . . ?
C013 N2 Ru1 122.92(15) . . ?
C1 N1 Fe1 174.32(18) . . ?
C00W N3 Ru1 122.75(15) . . ?
C00W N3 C00Y 115.59(19) . . ?
C00Y N3 Ru1 121.63(15) . . ?
C011 C00Q Fe1 69.00(13) . . ?
C011 C00Q C01F 125.3(2) . . ?
C015 C00Q Fe1 69.63(12) . . ?
C015 C00Q C011 108.0(2) . . ?
C015 C00Q C01F 125.7(2) . . ?
C01F C00Q Fe1 135.73(17) . . ?
N1 C1 Ru1 176.40(19) . . ?
C00T C00S H00S 119.7 . . ?
C00Y C00S H00S 119.7 . . ?
C00Y C00S C00T 120.5(2) . . ?
C00S C00T C01O 121.8(2) . . ?
C01C C00T C00S 116.1(2) . . ?
C01C C00T C01O 122.0(2) . . ?
N2 C00U H00U 118.3 . . ?
N2 C00U C01D 123.3(2) . . ?
C01D C00U H00U 118.3 . . ?
C00Z C00V C01D 116.1(2) . . ?
C00Z C00V C01W 122.1(2) . . ?
C01D C00V C01W 121.8(2) . . ?
N3 C00W H00W 118.0 . . ?
N3 C00W C01C 123.9(2) . . ?
C01C C00W H00W 118.0 . . ?
C014 C00X P2 121.5(2) . . ?
C014 C00X C01U 119.4(2) . . ?
C01U C00X P2 119.1(2) . . ?
N3 C00Y C00S 123.4(2) . . ?
N3 C00Y H00Y 118.3 . . ?
C00S C00Y H00Y 118.3 . . ?
C00V C00Z H00Z 119.8 . . ?
C013 C00Z C00V 120.3(2) . . ?
C013 C00Z H00Z 119.8 . . ?
C01A C010 P2 118.34(18) . . ?
C01A C010 C01E 118.9(2) . . ?
C01E C010 P2 122.65(19) . . ?
C00Q C011 Fe1 72.86(13) . . ?
C00Q C011 C017 107.8(2) . . ?
C00Q C011 C01H 126.1(2) . . ?
C017 C011 Fe1 69.54(13) . . ?
C017 C011 C01H 124.3(2) . . ?
C01H C011 Fe1 134.90(18) . . ?
P2 C012 H01A 109.9 . . ?
P2 C012 H01B 109.9 . . ?
H01A C012 H01B 108.3 . . ?
C01G C012 P2 108.92(17) . . ?
C01G C012 H01A 109.9 . . ?
C01G C012 H01B 109.9 . . ?
N2 C013 C00Z 124.1(2) . . ?
N2 C013 H013 118.0 . . ?
C00Z C013 H013 118.0 . . ?
C00X C014 H014 120.0 . . ?
C00X C014 C01V 120.1(3) . . ?
C01V C014 H014 120.0 . . ?
C00Q C015 Fe1 72.60(13) . . ?
C00Q C015 C016 108.3(2) . . ?
C00Q C015 C01R 126.8(2) . . ?
C016 C015 Fe1 69.33(13) . . ?
C016 C015 C01R 124.5(2) . . ?
C01R C015 Fe1 128.72(16) . . ?
C015 C016 Fe1 71.84(13) . . ?
C015 C016 C01P 125.0(2) . . ?
C017 C016 Fe1 70.47(13) . . ?
C017 C016 C015 107.9(2) . . ?
C017 C016 C01P 126.8(2) . . ?
C01P C016 Fe1 127.89(16) . . ?
C011 C017 Fe1 71.35(13) . . ?
C011 C017 C01J 124.3(2) . . ?
C016 C017 Fe1 70.69(13) . . ?
C016 C017 C011 107.9(2) . . ?
C016 C017 C01J 126.4(2) . . ?
C01J C017 Fe1 134.23(18) . . ?
C019 C018 P1 122.15(18) . . ?
C019 C018 C01T 119.1(2) . . ?
C01T C018 P1 118.5(2) . . ?
C018 C019 H019 119.8 . . ?
C018 C019 C01N 120.3(2) . . ?
C01N C019 H019 119.8 . . ?
C010 C01A H01C 119.7 . . ?
C01K C01A C010 120.7(2) . . ?
C01K C01A H01C 119.7 . . ?
C01L C01B P1 120.2(2) . . ?
C01Q C01B P1 120.9(3) . . ?
C01Q C01B C01L 118.8(3) . . ?
C00T C01C H01D 119.8 . . ?
C00W C01C C00T 120.4(2) . . ?
C00W C01C H01D 119.8 . . ?
C00U C01D C00V 120.6(2) . . ?
C00U C01D H01E 119.7 . . ?
C00V C01D H01E 119.7 . . ?
C010 C01E H01F 120.0 . . ?
C01M C01E C010 120.1(2) . . ?
C01M C01E H01F 120.0 . . ?
C00Q C01F H01G 109.5 . . ?
C00Q C01F H01H 109.5 . . ?
C00Q C01F H01I 109.5 . . ?
H01G C01F H01H 109.5 . . ?
H01G C01F H01I 109.5 . . ?
H01H C01F H01I 109.5 . . ?
P1 C01G H01J 109.3 . . ?
P1 C01G H01K 109.3 . . ?
C012 C01G P1 111.70(17) . . ?
C012 C01G H01J 109.3 . . ?
C012 C01G H01K 109.3 . . ?
H01J C01G H01K 107.9 . . ?
C011 C01H H01L 109.5 . . ?
C011 C01H H01M 109.5 . . ?
C011 C01H H01N 109.5 . . ?
H01L C01H H01M 109.5 . . ?
H01L C01H H01N 109.5 . . ?
H01M C01H H01N 109.5 . . ?
C01K C01I H01O 120.2 . . ?
C01K C01I C01M 119.5(2) . . ?
C01M C01I H01O 120.2 . . ?
C017 C01J H01P 109.5 . . ?
C017 C01J H01Q 109.5 . . ?
C017 C01J H01R 109.5 . . ?
H01P C01J H01Q 109.5 . . ?
H01P C01J H01R 109.5 . . ?
H01Q C01J H01R 109.5 . . ?
C01A C01K H01S 120.0 . . ?
C01I C01K C01A 120.1(2) . . ?
C01I C01K H01S 120.0 . . ?
C01B C01L H01T 119.9 . . ?
C024 C01L C01B 120.1(4) . . ?
C024 C01L H01T 119.9 . . ?
C01E C01M H01U 119.6 . . ?
C01I C01M C01E 120.8(2) . . ?
C01I C01M H01U 119.6 . . ?
C019 C01N H01V 120.0 . . ?
C01X C01N C019 120.0(3) . . ?
C01X C01N H01V 120.0 . . ?
C00T C01O H01W 108.4 . . ?
C00T C01O C026 108.0(3) . . ?
C025 C01O C00T 112.9(3) . . ?
C025 C01O H01W 108.4 . . ?
C025 C01O C026 110.7(4) . . ?
C026 C01O H01W 108.4 . . ?
C016 C01P H01X 109.5 . . ?
C016 C01P H01Y 109.5 . . ?
C016 C01P H 109.5 . . ?
H01X C01P H01Y 109.5 . . ?
H01X C01P H 109.5 . . ?
H01Y C01P H 109.5 . . ?
C01B C01Q H01Z 119.8 . . ?
C01B C01Q C020 120.4(4) . . ?
C020 C01Q H01Z 119.8 . . ?
C015 C01R H01 109.5 . . ?
C015 C01R HA 109.5 . . ?
C015 C01R HB 109.5 . . ?
H01 C01R HA 109.5 . . ?
H01 C01R HB 109.5 . . ?
HA C01R HB 109.5 . . ?
C01T C01S H1 119.8 . . ?
C01X C01S H1 119.8 . . ?
C01X C01S C01T 120.4(3) . . ?
C018 C01T H2 119.9 . . ?
C01S C01T C018 120.2(3) . . ?
C01S C01T H2 119.9 . . ?
C00X C01U H3 119.9 . . ?
C01Z C01U C00X 120.2(3) . . ?
C01Z C01U H3 119.9 . . ?
C014 C01V H4 120.0 . . ?
C01Y C01V C014 120.0(3) . . ?
C01Y C01V H4 120.0 . . ?
C00V C01W H5 107.8 . . ?
C00V C01W C022 109.6(3) . . ?
C00V C01W C023 110.7(3) . . ?
C022 C01W H5 107.8 . . ?
C023 C01W H5 107.8 . . ?
C023 C01W C022 113.0(3) . . ?
C01N C01X H6 120.0 . . ?
C01S C01X C01N 119.9(3) . . ?
C01S C01X H6 120.0 . . ?
C01V C01Y H7 120.1 . . ?
C01Z C01Y C01V 119.8(3) . . ?
C01Z C01Y H7 120.1 . . ?
C01U C01Z H8 119.7 . . ?
C01Y C01Z C01U 120.6(3) . . ?
C01Y C01Z H8 119.7 . . ?
C01Q C020 H020 119.8 . . ?
C021 C020 C01Q 120.4(4) . . ?
C021 C020 H020 119.8 . . ?
C020 C021 H021 120.2 . . ?
C020 C021 C024 119.6(3) . . ?
C024 C021 H021 120.2 . . ?
C01W C022 H02A 109.5 . . ?
C01W C022 H02B 109.5 . . ?
C01W C022 H02C 109.5 . . ?
H02A C022 H02B 109.5 . . ?
H02A C022 H02C 109.5 . . ?
H02B C022 H02C 109.5 . . ?
C01W C023 H02D 109.5 . . ?
C01W C023 H02E 109.5 . . ?
C01W C023 H02F 109.5 . . ?
H02D C023 H02E 109.5 . . ?
H02D C023 H02F 109.5 . . ?
H02E C023 H02F 109.5 . . ?
C01L C024 H024 119.6 . . ?
C021 C024 C01L 120.7(4) . . ?
C021 C024 H024 119.6 . . ?
C01O C025 H02G 109.5 . . ?
C01O C025 H02H 109.5 . . ?
C01O C025 H02I 109.5 . . ?
H02G C025 H02H 109.5 . . ?
H02G C025 H02I 109.5 . . ?
H02H C025 H02I 109.5 . . ?
C01O C026 H02J 109.5 . . ?
C01O C026 H02K 109.5 . . ?
C01O C026 H02L 109.5 . . ?
H02J C026 H02K 109.5 . . ?
H02J C026 H02L 109.5 . . ?
H02K C026 H02L 109.5 . . ?

loop_
_geom_bond_atom_site_label_1
_geom_bond_atom_site_label_2
_geom_bond_distance
_geom_bond_site_symmetry_2
_geom_bond_publ_flag
Ru1 N2 2.1301(18) . ?
Ru1 N2 2.1301(18) 2_665 ?
Ru1 N3 2.1171(19) . ?
Ru1 N3 2.1171(19) 2_665 ?
Ru1 C1 2.033(2) 2_665 ?
Ru1 C1 2.033(2) . ?
Fe1 P2 2.3014(6) . ?
Fe1 P1 2.3058(7) . ?
Fe1 N1 1.9321(18) . ?
Fe1 C00Q 2.207(2) . ?
Fe1 C011 2.156(2) . ?
Fe1 C015 2.168(2) . ?
Fe1 C016 2.135(2) . ?
Fe1 C017 2.132(2) . ?
P2 C00X 1.826(2) . ?
P2 C010 1.819(2) . ?
P2 C012 1.833(2) . ?
P1 C018 1.822(2) . ?
P1 C01B 1.827(3) . ?
P1 C01G 1.841(3) . ?
P005 F009 1.5933(17) . ?
P005 F00A 1.6144(19) . ?
P005 F00C 1.5880(18) . ?
P005 F00D 1.5923(17) . ?
P005 F00E 1.5991(18) . ?
P005 F00I 1.591(2) . ?
P006 F00F 1.5922(18) . ?
P006 F00G 1.596(2) . ?
P006 F00H 1.595(2) . ?
P006 F00K 1.5988(19) . ?
P006 F00O 1.597(2) . ?
P006 F00P 1.569(2) . ?
N2 C00U 1.352(3) . ?
N2 C013 1.352(3) . ?
N1 C1 1.161(3) . ?
N3 C00W 1.348(3) . ?
N3 C00Y 1.356(3) . ?
C00Q C011 1.426(3) . ?
C00Q C015 1.417(3) . ?
C00Q C01F 1.500(3) . ?
C00S H00S 0.9500 . ?
C00S C00T 1.393(3) . ?
C00S C00Y 1.380(3) . ?
C00T C01C 1.388(3) . ?
C00T C01O 1.502(3) . ?
C00U H00U 0.9500 . ?
C00U C01D 1.381(3) . ?
C00V C00Z 1.384(3) . ?
C00V C01D 1.394(3) . ?
C00V C01W 1.514(4) . ?
C00W H00W 0.9500 . ?
C00W C01C 1.380(3) . ?
C00X C014 1.379(4) . ?
C00X C01U 1.400(4) . ?
C00Y H00Y 0.9500 . ?
C00Z H00Z 0.9500 . ?
C00Z C013 1.376(3) . ?
C010 C01A 1.393(3) . ?
C010 C01E 1.393(3) . ?
C011 C017 1.436(3) . ?
C011 C01H 1.492(3) . ?
C012 H01A 0.9900 . ?
C012 H01B 0.9900 . ?
C012 C01G 1.529(4) . ?
C013 H013 0.9500 . ?
C014 H014 0.9500 . ?
C014 C01V 1.393(4) . ?
C015 C016 1.431(3) . ?
C015 C01R 1.487(3) . ?
C016 C017 1.419(3) . ?
C016 C01P 1.492(3) . ?
C017 C01J 1.492(3) . ?
C018 C019 1.391(4) . ?
C018 C01T 1.403(4) . ?
C019 H019 0.9500 . ?
C019 C01N 1.394(3) . ?
C01A H01C 0.9500 . ?
C01A C01K 1.389(4) . ?
C01B C01L 1.397(5) . ?
C01B C01Q 1.391(4) . ?
C01C H01D 0.9500 . ?
C01D H01E 0.9500 . ?
C01E H01F 0.9500 . ?
C01E C01M 1.386(4) . ?
C01F H01G 0.9800 . ?
C01F H01H 0.9800 . ?
C01F H01I 0.9800 . ?
C01G H01J 0.9900 . ?
C01G H01K 0.9900 . ?
C01H H01L 0.9800 . ?
C01H H01M 0.9800 . ?
C01H H01N 0.9800 . ?
C01I H01O 0.9500 . ?
C01I C01K 1.382(4) . ?
C01I C01M 1.384(4) . ?
C01J H01P 0.9800 . ?
C01J H01Q 0.9800 . ?
C01J H01R 0.9800 . ?
C01K H01S 0.9500 . ?
C01L H01T 0.9500 . ?
C01L C024 1.387(4) . ?
C01M H01U 0.9500 . ?
C01N H01V 0.9500 . ?
C01N C01X 1.388(4) . ?
C01O H01W 1.0000 . ?
C01O C025 1.421(5) . ?
C01O C026 1.613(5) . ?
C01P H01X 0.9800 . ?
C01P H01Y 0.9800 . ?
C01P H 0.9800 . ?
C01Q H01Z 0.9500 . ?
C01Q C020 1.395(5) . ?
C01R H01 0.9800 . ?
C01R HA 0.9800 . ?
C01R HB 0.9800 . ?
C01S H1 0.9500 . ?
C01S C01T 1.385(4) . ?
C01S C01X 1.384(4) . ?
C01T H2 0.9500 . ?
C01U H3 0.9500 . ?
C01U C01Z 1.377(4) . ?
C01V H4 0.9500 . ?
C01V C01Y 1.391(5) . ?
C01W H5 1.0000 . ?
C01W C022 1.535(6) . ?
C01W C023 1.529(6) . ?
C01X H6 0.9500 . ?
C01Y H7 0.9500 . ?
C01Y C01Z 1.372(5) . ?
C01Z H8 0.9500 . ?
C020 H020 0.9500 . ?
C020 C021 1.375(7) . ?
C021 H021 0.9500 . ?
C021 C024 1.381(7) . ?
C022 H02A 0.9800 . ?
C022 H02B 0.9800 . ?
C022 H02C 0.9800 . ?
C023 H02D 0.9800 . ?
C023 H02E 0.9800 . ?
C023 H02F 0.9800 . ?
C024 H024 0.9500 . ?
C025 H02G 0.9800 . ?
C025 H02H 0.9800 . ?
C025 H02I 0.9800 . ?
C026 H02J 0.9800 . ?
C026 H02K 0.9800 . ?
C026 H02L 0.9800 . ?

loop_
_geom_torsion_atom_site_label_1
_geom_torsion_atom_site_label_2
_geom_torsion_atom_site_label_3
_geom_torsion_atom_site_label_4
_geom_torsion
_geom_torsion_site_symmetry_1
_geom_torsion_site_symmetry_2
_geom_torsion_site_symmetry_3
_geom_torsion_site_symmetry_4
_geom_torsion_publ_flag
Ru1 N2 C00U C01D 176.28(19) . . . . ?
Ru1 N2 C013 C00Z -176.60(18) . . . . ?
Ru1 N3 C00W C01C -177.85(18) . . . . ?
Ru1 N3 C00Y C00S 178.02(17) . . . . ?
Fe1 P2 C00X C014 -9.9(3) . . . . ?
Fe1 P2 C00X C01U 171.67(19) . . . . ?
Fe1 P2 C010 C01A -73.2(2) . . . . ?
Fe1 P2 C010 C01E 110.66(19) . . . . ?
Fe1 P2 C012 C01G 52.97(17) . . . . ?
Fe1 P1 C018 C019 12.4(2) . . . . ?
Fe1 P1 C018 C01T -174.04(18) . . . . ?
Fe1 P1 C01B C01L -93.5(2) . . . . ?
Fe1 P1 C01B C01Q 82.0(3) . . . . ?
Fe1 P1 C01G C012 12.1(2) . . . . ?
Fe1 C00Q C011 C017 61.09(16) . . . . ?
Fe1 C00Q C011 C01H -133.6(3) . . . . ?
Fe1 C00Q C015 C016 -60.44(15) . . . . ?
Fe1 C00Q C015 C01R 125.8(2) . . . . ?
Fe1 C011 C017 C016 61.60(16) . . . . ?
Fe1 C011 C017 C01J -131.4(2) . . . . ?
Fe1 C015 C016 C017 -61.59(16) . . . . ?
Fe1 C015 C016 C01P 124.0(2) . . . . ?
Fe1 C016 C017 C011 -62.03(16) . . . . ?
Fe1 C016 C017 C01J 131.3(2) . . . . ?
P2 C00X C014 C01V -178.9(2) . . . . ?
P2 C00X C01U C01Z 179.4(3) . . . . ?
P2 C010 C01A C01K -177.0(2) . . . . ?
P2 C010 C01E C01M 175.82(19) . . . . ?
P2 C012 C01G P1 -41.8(2) . . . . ?
P1 C018 C019 C01N 171.42(19) . . . . ?
P1 C018 C01T C01S -171.2(2) . . . . ?
P1 C01B C01L C024 173.5(3) . . . . ?
P1 C01B C01Q C020 -173.4(2) . . . . ?
N2 C00U C01D C00V -0.5(4) . . . . ?
N3 C00W C01C C00T -0.2(4) . . . . ?
C00Q C011 C017 Fe1 -63.23(16) . . . . ?
C00Q C011 C017 C016 -1.6(3) . . . . ?
C00Q C011 C017 C01J 165.4(2) . . . . ?
C00Q C015 C016 Fe1 62.52(16) . . . . ?
C00Q C015 C016 C017 0.9(3) . . . . ?
C00Q C015 C016 C01P -173.5(2) . . . . ?
C00S C00T C01C C00W 0.4(4) . . . . ?
C00S C00T C01O C025 112.4(5) . . . . ?
C00S C00T C01O C026 -125.0(3) . . . . ?
C00T C00S C00Y N3 0.0(4) . . . . ?
C00U N2 C013 C00Z 0.3(3) . . . . ?
C00V C00Z C013 N2 1.2(4) . . . . ?
C00W N3 C00Y C00S 0.2(3) . . . . ?
C00X P2 C010 C01A 63.7(2) . . . . ?
C00X P2 C010 C01E -112.5(2) . . . . ?
C00X P2 C012 C01G -77.22(19) . . . . ?
C00X C014 C01V C01Y -0.8(5) . . . . ?
C00X C01U C01Z C01Y 0.0(6) . . . . ?
C00Y N3 C00W C01C -0.1(3) . . . . ?
C00Y C00S C00T C01C -0.3(3) . . . . ?
C00Y C00S C00T C01O 179.0(2) . . . . ?
C00Z C00V C01D C00U 2.0(4) . . . . ?
C00Z C00V C01W C022 107.4(3) . . . . ?
C00Z C00V C01W C023 -127.3(3) . . . . ?
C010 P2 C00X C014 -143.1(2) . . . . ?
C010 P2 C00X C01U 38.5(2) . . . . ?
C010 P2 C012 C01G 176.68(16) . . . . ?
C010 C01A C01K C01I 0.5(4) . . . . ?
C010 C01E C01M C01I 1.5(4) . . . . ?
C011 C00Q C015 Fe1 58.50(16) . . . . ?
C011 C00Q C015 C016 -1.9(3) . . . . ?
C011 C00Q C015 C01R -175.7(2) . . . . ?
C012 P2 C00X C014 107.4(2) . . . . ?
C012 P2 C00X C01U -71.1(2) . . . . ?
C012 P2 C010 C01A 172.00(19) . . . . ?
C012 P2 C010 C01E -4.2(2) . . . . ?
C013 N2 C00U C01D -0.7(3) . . . . ?
C014 C00X C01U C01Z 0.9(5) . . . . ?
C014 C01V C01Y C01Z 1.7(6) . . . . ?
C015 C00Q C011 Fe1 -58.89(16) . . . . ?
C015 C00Q C011 C017 2.2(3) . . . . ?
C015 C00Q C011 C01H 167.5(2) . . . . ?
C015 C016 C017 Fe1 62.46(15) . . . . ?
C015 C016 C017 C011 0.4(3) . . . . ?
C015 C016 C017 C01J -166.2(2) . . . . ?
C018 P1 C01B C01L 33.7(3) . . . . ?
C018 P1 C01B C01Q -150.8(2) . . . . ?
C018 P1 C01G C012 -111.79(18) . . . . ?
C018 C019 C01N C01X -0.1(4) . . . . ?
C019 C018 C01T C01S 2.6(4) . . . . ?
C019 C01N C01X C01S 2.0(4) . . . . ?
C01A C010 C01E C01M -0.3(4) . . . . ?
C01B P1 C018 C019 -118.9(2) . . . . ?
C01B P1 C018 C01T 54.7(2) . . . . ?
C01B P1 C01G C012 141.95(18) . . . . ?
C01B C01L C024 C021 0.4(6) . . . . ?
C01B C01Q C020 C021 -0.4(5) . . . . ?
C01C C00T C01O C025 -68.4(5) . . . . ?
C01C C00T C01O C026 54.2(4) . . . . ?
C01D C00V C00Z C013 -2.3(4) . . . . ?
C01D C00V C01W C022 -73.5(4) . . . . ?
C01D C00V C01W C023 51.9(4) . . . . ?
C01E C010 C01A C01K -0.7(4) . . . . ?
C01F C00Q C011 Fe1 131.9(2) . . . . ?
C01F C00Q C011 C017 -167.0(2) . . . . ?
C01F C00Q C011 C01H -1.7(4) . . . . ?
C01F C00Q C015 Fe1 -132.4(2) . . . . ?
C01F C00Q C015 C016 167.2(2) . . . . ?
C01F C00Q C015 C01R -6.6(4) . . . . ?
C01G P1 C018 C019 132.8(2) . . . . ?
C01G P1 C018 C01T -53.6(2) . . . . ?
C01G P1 C01B C01L 144.2(2) . . . . ?
C01G P1 C01B C01Q -40.3(3) . . . . ?
C01H C011 C017 Fe1 131.1(2) . . . . ?
C01H C011 C017 C016 -167.3(2) . . . . ?
C01H C011 C017 C01J -0.3(4) . . . . ?
C01K C01I C01M C01E -1.6(4) . . . . ?
C01L C01B C01Q C020 2.1(4) . . . . ?
C01M C01I C01K C01A 0.6(4) . . . . ?
C01O C00T C01C C00W -178.9(2) . . . . ?
C01P C016 C017 Fe1 -123.3(2) . . . . ?
C01P C016 C017 C011 174.7(2) . . . . ?
C01P C016 C017 C01J 8.0(4) . . . . ?
C01Q C01B C01L C024 -2.1(5) . . . . ?
C01Q C020 C021 C024 -1.3(6) . . . . ?
C01R C015 C016 Fe1 -123.5(2) . . . . ?
C01R C015 C016 C017 174.9(2) . . . . ?
C01R C015 C016 C01P 0.5(4) . . . . ?
C01T C018 C019 C01N -2.1(4) . . . . ?
C01T C01S C01X C01N -1.6(4) . . . . ?
C01U C00X C014 C01V -0.5(4) . . . . ?
C01V C01Y C01Z C01U -1.3(6) . . . . ?
C01W C00V C00Z C013 176.9(3) . . . . ?
C01W C00V C01D C00U -177.2(3) . . . . ?
C01X C01S C01T C018 -0.7(4) . . . . ?
C020 C021 C024 C01L 1.3(6) . . . . ?

loop_
_platon_squeeze_void_nr
_platon_squeeze_void_average_x
_platon_squeeze_void_average_y
_platon_squeeze_void_average_z
_platon_squeeze_void_volume
_platon_squeeze_void_count_electrons
_platon_squeeze_void_content
1 0.000 0.500 0.500 449 155 ' '
2 0.500 0.000 1.000 10 1 ' '
